data_4102785
loop_
_publ_author_name
'Ryo Yazaki'
'Naoya Kumagai'
'Masakatsu Shibasaki'

_publ_section_title
;
 Direct Catalytic Asymmetric Conjugate Addition of Terminal Alkynes to
 \a,\b-Unsaturated Thioamides
;
_journal_name_full 'Journal of the American Chemical Society'
_journal_page_first 10275
_journal_page_last 10277
_journal_paper_doi 10.1021/ja105141x
_journal_volume 132
_journal_year 2010
_chemical_absolute_configuration ad
_chemical_formula_moiety 'C19 H19 N S '
_chemical_formula_sum 'C19 H19 N S'
_chemical_formula_weight 293.43
_space_group_IT_number 4
_symmetry_cell_setting monoclinic
_symmetry_Int_Tables_number 4
_symmetry_space_group_name_Hall 'P 2yb'
_symmetry_space_group_name_H-M 'P 1 21 1'
_cell_angle_alpha 90.0000
_cell_angle_beta 91.852(2)
_cell_angle_gamma 90.0000
_cell_formula_units_Z 2
_cell_length_a 4.8515(2)
_cell_length_b 10.4926(4)
_cell_length_c 15.8543(7)
_cell_measurement_reflns_used 6859
_cell_measurement_temperature 93.1
_cell_measurement_theta_max 68.2887
_cell_measurement_theta_min 4.2
_cell_volume 806.64(6)
_computing_cell_refinement 'PROCESS-AUTO (Rigaku, 1998)'
_computing_data_collection 'PROCESS-AUTO (Rigaku, 1998)'
_computing_data_reduction 'CrystalStructure (Rigaku & RAC 2007)'
_computing_molecular_graphics 'ORTEP (Johnson, 1976)'
_computing_publication_material 'CrystalStructure (Rigaku & RAC 2007)'
_computing_structure_refinement 'SHELXL97 (Sheldrick, 1997)'
_computing_structure_solution 'SHELXS97 (Sheldrick, 1997)'
_diffrn_ambient_temperature 93.1
_diffrn_detector_area_resol_mean 10.00
_diffrn_measured_fraction_theta_full 0.998
_diffrn_measured_fraction_theta_max 0.998
_diffrn_measurement_device_type 'Rigaku RAXIS-RAPID'
_diffrn_measurement_method \w
_diffrn_radiation_type 'Cu K\a'
_diffrn_radiation_wavelength 1.54187
_diffrn_reflns_av_R_equivalents 0.094
_diffrn_reflns_limit_h_max 5
_diffrn_reflns_limit_h_min -5
_diffrn_reflns_limit_k_max 12
_diffrn_reflns_limit_k_min -12
_diffrn_reflns_limit_l_max 19
_diffrn_reflns_limit_l_min -19
_diffrn_reflns_number 8440
_diffrn_reflns_theta_full 68.24
_diffrn_reflns_theta_max 68.24
_exptl_absorpt_coefficient_mu 1.701
_exptl_absorpt_correction_T_max 0.967
_exptl_absorpt_correction_T_min 0.887
_exptl_absorpt_correction_type multi-scan
_exptl_absorpt_process_details
;
    Higashi, T. (1995). Program for Absorption Correction.
    Rigaku Corporation, Tokyo, Japan.
;
_exptl_crystal_colour colorless
_exptl_crystal_density_diffrn 1.208
_exptl_crystal_density_method 'not measured'
_exptl_crystal_description needle
_exptl_crystal_F_000 312.00
_exptl_crystal_size_max 0.26
_exptl_crystal_size_mid 0.08
_exptl_crystal_size_min 0.02
_refine_diff_density_max 0.50
_refine_diff_density_min -0.40
_refine_ls_abs_structure_details 'Flack, H. D. (1983), Acta Cryst. A39, 876-881.  1297 Friedel Pairs'
_refine_ls_abs_structure_Flack 0.03(3)
_refine_ls_extinction_method none
_refine_ls_goodness_of_fit_ref 1.076
_refine_ls_hydrogen_treatment constr
_refine_ls_number_parameters 193
_refine_ls_number_reflns 2854
_refine_ls_R_factor_gt 0.0755
_refine_ls_shift/su_max 0.0000
_refine_ls_structure_factor_coef Fsqd
_refine_ls_weighting_details 'w = 1/[\s^2^(Fo^2^)+(0.0766P)^2^+0.0000P] where P=(Fo^2^+2Fc^2^)/3'
_refine_ls_weighting_scheme calc
_refine_ls_wR_factor_ref 0.1993
_reflns_number_gt 1742
_reflns_number_total 2854
_reflns_threshold_expression F^2^>2.0\s(F^2^)
_cod_data_source_file ja105141x_si_002.cif
_cod_data_source_block '_091028-1'
_cod_original_cell_volume 806.63(6)
_cod_original_formula_sum 'C19 H19 N S '
_cod_database_code 4102785

loop_
_symmetry_equiv_pos_as_xyz
'x, y, z'
'-x, y+1/2, -z'

loop_
_atom_site_label
_atom_site_type_symbol
_atom_site_fract_x
_atom_site_fract_y
_atom_site_fract_z
_atom_site_U_iso_or_equiv
_atom_site_adp_type
_atom_site_occupancy
_atom_site_symmetry_multiplicity
_atom_site_calc_flag
_atom_site_refinement_flags
S1 S 0.6104(3) 0.86106(13) 0.57332(7) 0.0673(4) Uani 1 1 d .
N1 N 0.9471(9) 0.6619(4) 0.5671(2) 0.0601(11) Uani 1 1 d .
C1 C 0.8009(12) 0.7706(4) 0.7690(3) 0.0567(13) Uani 1 1 d .
H1 H 0.6337 0.8243 0.7575 0.068 Uiso 1 1 calc R
C2 C 0.9961(12) 0.7914(5) 0.6943(3) 0.0625(14) Uani 1 1 d .
H2A H 1.0612 0.8808 0.6953 0.075 Uiso 1 1 calc R
H2B H 1.1594 0.7357 0.7023 0.075 Uiso 1 1 calc R
C3 C 0.8610(12) 0.7638(5) 0.6085(3) 0.0608(14) Uani 1 1 d .
C4 C 0.8460(12) 0.6397(5) 0.4806(3) 0.0700(16) Uani 1 1 d .
H4A H 0.8207 0.7216 0.4516 0.084 Uiso 1 1 calc R
H4B H 0.6694 0.5945 0.4813 0.084 Uiso 1 1 calc R
H4C H 0.9803 0.5881 0.4508 0.084 Uiso 1 1 calc R
C5 C 1.1519(12) 0.5713(5) 0.6017(3) 0.0652(14) Uani 1 1 d .
H5A H 1.1522 0.4944 0.5666 0.078 Uiso 1 1 calc R
H5B H 1.1050 0.5483 0.6594 0.078 Uiso 1 1 calc R
H5C H 1.3352 0.6106 0.6023 0.078 Uiso 1 1 calc R
C6 C 0.7072(12) 0.6370(6) 0.7716(3) 0.0609(14) Uani 1 1 d .
C7 C 0.6319(12) 0.5286(5) 0.7697(3) 0.0617(14) Uani 1 1 d .
C8 C 0.5243(12) 0.3983(5) 0.7674(3) 0.0622(14) Uani 1 1 d .
C9 C 0.6281(13) 0.3090(5) 0.7122(3) 0.0684(15) Uani 1 1 d .
H9 H 0.7677 0.3330 0.6746 0.082 Uiso 1 1 calc R
C10 C 0.5299(14) 0.1861(6) 0.7116(3) 0.0770(18) Uani 1 1 d .
H10 H 0.5971 0.1258 0.6725 0.092 Uiso 1 1 calc R
C11 C 0.3337(14) 0.1511(6) 0.7679(4) 0.0750(16) Uani 1 1 d .
H11 H 0.2716 0.0653 0.7690 0.090 Uiso 1 1 calc R
C12 C 0.2254(14) 0.2386(5) 0.8229(4) 0.0750(17) Uani 1 1 d .
H12 H 0.0846 0.2141 0.8599 0.090 Uiso 1 1 calc R
C13 C 0.3251(12) 0.3631(6) 0.8235(3) 0.0680(14) Uani 1 1 d .
H13 H 0.2566 0.4236 0.8622 0.082 Uiso 1 1 calc R
C14 C 0.9338(13) 0.8176(5) 0.8513(3) 0.0598(14) Uani 1 1 d .
C15 C 0.8533(12) 0.9320(5) 0.8853(3) 0.0662(15) Uani 1 1 d .
H15 H 0.7094 0.9802 0.8586 0.079 Uiso 1 1 calc R
C16 C 0.9840(14) 0.9769(5) 0.9592(3) 0.0711(16) Uani 1 1 d .
H16 H 0.9273 1.0555 0.9829 0.085 Uiso 1 1 calc R
C17 C 1.1937(13) 0.9088(5) 0.9981(3) 0.0688(16) Uani 1 1 d .
H17 H 1.2816 0.9404 1.0483 0.083 Uiso 1 1 calc R
C18 C 1.2765(13) 0.7943(5) 0.9644(3) 0.0685(15) Uani 1 1 d .
H18 H 1.4207 0.7466 0.9912 0.082 Uiso 1 1 calc R
C19 C 1.1466(13) 0.7494(5) 0.8906(3) 0.0652(15) Uani 1 1 d .
H19 H 1.2046 0.6711 0.8668 0.078 Uiso 1 1 calc R

loop_
_atom_site_aniso_label
_atom_site_aniso_U_11
_atom_site_aniso_U_22
_atom_site_aniso_U_33
_atom_site_aniso_U_23
_atom_site_aniso_U_13
_atom_site_aniso_U_12
S1 0.0825(10) 0.0584(8) 0.0616(7) 0.0041(6) 0.0098(6) 0.0026(7)
N1 0.075(3) 0.054(2) 0.052(2) -0.003(2) 0.007(2) -0.001(2)
C1 0.065(3) 0.050(3) 0.056(3) 0.002(2) 0.010(2) 0.001(3)
C2 0.067(4) 0.061(3) 0.060(3) -0.007(2) 0.014(3) -0.006(3)
C3 0.079(4) 0.051(3) 0.053(3) 0.003(2) 0.015(3) -0.016(3)
C4 0.092(5) 0.062(3) 0.057(3) -0.013(3) 0.008(3) -0.001(3)
C5 0.084(4) 0.056(3) 0.056(3) 0.001(2) 0.013(3) -0.002(3)
C6 0.075(4) 0.062(3) 0.046(3) -0.003(2) 0.004(2) 0.008(3)
C7 0.075(4) 0.058(3) 0.053(3) -0.004(2) 0.009(3) 0.003(3)
C8 0.076(4) 0.054(3) 0.056(3) 0.003(2) 0.000(3) 0.001(3)
C9 0.078(4) 0.063(3) 0.064(3) -0.012(3) 0.008(3) -0.002(3)
C10 0.100(5) 0.063(4) 0.068(3) -0.006(3) -0.006(3) 0.013(4)
C11 0.090(5) 0.057(3) 0.077(4) 0.010(3) -0.010(3) 0.001(3)
C12 0.080(4) 0.063(4) 0.082(4) 0.006(3) 0.006(3) -0.002(3)
C13 0.080(4) 0.057(3) 0.067(3) 0.009(3) 0.006(3) 0.003(3)
C14 0.082(4) 0.049(3) 0.049(3) 0.000(2) 0.013(3) -0.005(3)
C15 0.077(4) 0.061(3) 0.060(3) 0.001(3) 0.007(3) 0.002(3)
C16 0.105(5) 0.053(3) 0.057(3) -0.003(3) 0.010(3) 0.000(3)
C17 0.093(5) 0.065(3) 0.049(3) 0.001(3) 0.004(3) -0.016(3)
C18 0.079(4) 0.071(4) 0.056(3) 0.001(3) 0.011(3) 0.000(3)
C19 0.084(4) 0.053(3) 0.059(3) 0.002(2) 0.015(3) -0.002(3)

loop_
_atom_type_symbol
_atom_type_description
_atom_type_scat_dispersion_real
_atom_type_scat_dispersion_imag
_atom_type_scat_source
C C 0.018 0.009
;
International Tables for Crystallography
(1992, Vol. C, Tables 4.2.6.8 and 6.1.1.4)
;
H H 0.000 0.000
;
International Tables for Crystallography
(1992, Vol. C, Table 6.1.1.4)
;
N N 0.031 0.018
;
International Tables for Crystallography
(1992, Vol. C, Tables 4.2.6.8 and 6.1.1.4)
;
S S 0.333 0.557
;
International Tables for Crystallography
(1992, Vol. C, Tables 4.2.6.8 and 6.1.1.4)
;

loop_
_geom_angle_atom_site_label_1
_geom_angle_atom_site_label_2
_geom_angle_atom_site_label_3
_geom_angle
C3 N1 C4 119.4(4)
C3 N1 C5 123.8(4)
C4 N1 C5 116.7(4)
C6 C1 C14 114.0(4)
C6 C1 C2 110.5(4)
C14 C1 C2 110.9(4)
C3 C2 C1 113.5(4)
N1 C3 C2 117.6(5)
N1 C3 S1 124.3(4)
C2 C3 S1 118.1(4)
C7 C6 C1 177.0(5)
C6 C7 C8 176.9(6)
C13 C8 C9 120.0(5)
C13 C8 C7 119.3(5)
C9 C8 C7 120.6(5)
C10 C9 C8 120.3(6)
C11 C10 C9 119.5(5)
C10 C11 C12 121.2(6)
C11 C12 C13 119.3(6)
C8 C13 C12 119.7(6)
C15 C14 C19 119.3(5)
C15 C14 C1 120.1(5)
C19 C14 C1 120.5(5)
C14 C15 C16 119.7(6)
C17 C16 C15 120.8(5)
C16 C17 C18 120.0(5)
C17 C18 C19 119.4(6)
C14 C19 C18 120.9(5)

loop_
_geom_bond_atom_site_label_1
_geom_bond_atom_site_label_2
_geom_bond_distance
S1 C3 1.669(6)
N1 C3 1.329(6)
N1 C4 1.460(6)
N1 C5 1.469(7)
C1 C6 1.474(7)
C1 C14 1.519(7)
C1 C2 1.556(6)
C2 C3 1.518(7)
C6 C7 1.195(7)
C7 C8 1.464(7)
C8 C13 1.384(7)
C8 C9 1.387(7)
C9 C10 1.375(8)
C10 C11 1.376(8)
C11 C12 1.382(8)
C12 C13 1.393(8)
C14 C15 1.379(7)
C14 C19 1.387(7)
C15 C16 1.396(8)
C16 C17 1.373(7)
C17 C18 1.380(7)
C18 C19 1.393(7)
